data_2240277
loop_
_publ_author_name
'Nasri, Rawia'
'Fakhar Bourguiba, Noura'
'Zid, Mohamed Faouzi'

_publ_section_title
;
 Structure cristalline de type alluaudite K~0.4~Na~3.6~Co(MoO~4~)~3~
;
_journal_coeditor_code BR2244
_journal_issue 1
_journal_name_full 'Acta Crystallographica Section E'
_journal_page_first 4
_journal_page_last 7
_journal_paper_doi 10.1107/S2056989014025894
_journal_volume 71
_journal_year 2015
_chemical_formula_iupac 'K0.4 Na3.6 Co (Mo O4)3'
_chemical_formula_moiety 'Co K0.40 Mo3 Na3.60 O12'
_chemical_formula_structural 'K0.4 Na3.6 Co(MoO4)3'
_chemical_formula_sum 'Co K0.4 Mo3 Na3.6 O12'
_chemical_formula_weight 637.15
_chemical_name_systematic
;
Potassium sodium cobalt tris(molybdate)
;
_space_group_IT_number 15
_symmetry_cell_setting monoclinic
_symmetry_space_group_name_Hall '-C 2yc'
_symmetry_space_group_name_H-M 'C 1 2/c 1'
_atom_sites_solution_primary direct
_atom_sites_solution_secondary difmap
_audit_creation_method SHELXL-97
_cell_angle_alpha 90.00
_cell_angle_beta 112.239(8)
_cell_angle_gamma 90.00
_cell_formula_units_Z 4
_cell_length_a 12.8054(8)
_cell_length_b 13.5328(9)
_cell_length_c 7.1888(6)
_cell_measurement_reflns_used 25
_cell_measurement_temperature 298(2)
_cell_measurement_theta_max 15
_cell_measurement_theta_min 10
_cell_volume 1153.10(16)
_computing_cell_refinement
;
CAD-4 EXPRESS (Duisenberg, 1992; Mac\'i\<cek & Yordanov, 1992)
;
_computing_data_collection
;
CAD-4 EXPRESS (Duisenberg, 1992; Mac\'i\<cek & Yordanov, 1992)
;
_computing_data_reduction
;
XCAD4 (Harms & Wocadlo, 1995)
;
_computing_molecular_graphics
;
DIAMOND (Brandenburg & Putz, 1999)
;
_computing_publication_material
;
WinGX (Farrugia, 2012)
;
_computing_structure_refinement
;
SHELXL97 (Sheldrick, 2008)
;
_computing_structure_solution
;
SHELXS97 (Sheldrick, 2008)
;
_diffrn_ambient_temperature 298(2)
_diffrn_measured_fraction_theta_full 0.999
_diffrn_measured_fraction_theta_max 0.999
_diffrn_measurement_device_type 'Enraf--Nonius CAD-4'
_diffrn_measurement_method \w/2\q
_diffrn_radiation_monochromator graphite
_diffrn_radiation_source 'fine-focus sealed tube'
_diffrn_radiation_type MoK\a
_diffrn_radiation_wavelength 0.71073
_diffrn_reflns_av_R_equivalents 0.0292
_diffrn_reflns_av_sigmaI/netI 0.0346
_diffrn_reflns_limit_h_max 13
_diffrn_reflns_limit_h_min -16
_diffrn_reflns_limit_k_max 17
_diffrn_reflns_limit_k_min -2
_diffrn_reflns_limit_l_max 9
_diffrn_reflns_limit_l_min -9
_diffrn_reflns_number 2813
_diffrn_reflns_theta_full 26.96
_diffrn_reflns_theta_max 26.96
_diffrn_reflns_theta_min 2.28
_diffrn_standards_decay_% 1.4
_diffrn_standards_interval_time 120
_diffrn_standards_number 2
_exptl_absorpt_coefficient_mu 4.939
_exptl_absorpt_correction_T_max 0.607
_exptl_absorpt_correction_T_min 0.557
_exptl_absorpt_correction_type psi-scan
_exptl_absorpt_process_details
;
(North <i>et al.</i>, 1968)
;
_exptl_crystal_colour purple
_exptl_crystal_density_diffrn 3.670
_exptl_crystal_density_method 'not measured'
_exptl_crystal_description prism
_exptl_crystal_F_000 1185
_exptl_crystal_size_max 0.22
_exptl_crystal_size_mid 0.16
_exptl_crystal_size_min 0.12
_refine_diff_density_max 0.471
_refine_diff_density_min -0.431
_refine_ls_extinction_coef 0.00215(15)
_refine_ls_extinction_expression Fc^*^=kFc[1+0.001xFc^2^\l^3^/sin(2\q)]^-1/4^
_refine_ls_extinction_method
;
SHELXL97 (Sheldrick, 2008)
;
_refine_ls_goodness_of_fit_ref 1.046
_refine_ls_matrix_type full
_refine_ls_number_parameters 99
_refine_ls_number_reflns 1252
_refine_ls_number_restraints 1
_refine_ls_restrained_S_all 1.046
_refine_ls_R_factor_all 0.0286
_refine_ls_R_factor_gt 0.0217
_refine_ls_shift/su_max 0.000
_refine_ls_shift/su_mean 0.000
_refine_ls_structure_factor_coef Fsqd
_refine_ls_weighting_details 'calc w=1/[\s^2^(Fo^2^)+(0.0256P)^2^+0.2937P] where P=(Fo^2^+2Fc^2^)/3'
_refine_ls_weighting_scheme calc
_refine_ls_wR_factor_gt 0.0538
_refine_ls_wR_factor_ref 0.0558
_reflns_number_gt 1092
_reflns_number_total 1252
_reflns_threshold_expression I>2\s(I)
_cod_data_source_file br2244sup1.cf
_cod_data_source_block I
_cod_original_cell_volume 1153.10(14)
_cod_original_sg_symbol_H-M 'C 2/c'
_cod_original_formula_sum 'Co K0.40 Mo3 Na3.60 O12'
_cod_database_code 2240277
_cod_database_fobs_code 2240277

loop_
_symmetry_equiv_pos_as_xyz
'x, y, z'
'-x, y, -z+1/2'
'x+1/2, y+1/2, z'
'-x+1/2, y+1/2, -z+1/2'
'-x, -y, -z'
'x, -y, z-1/2'
'-x+1/2, -y+1/2, -z'
'x+1/2, -y+1/2, z-1/2'

loop_
_atom_site_type_symbol
_atom_site_label
_atom_site_fract_x
_atom_site_fract_y
_atom_site_fract_z
_atom_site_U_iso_or_equiv
_atom_site_adp_type
_atom_site_calc_flag
_atom_site_refinement_flags
_atom_site_occupancy
_atom_site_symmetry_multiplicity
Mo Mo1 0.5000 0.21535(3) 0.2500 0.02386(14) Uani d S 1 2
Mo Mo2 0.73366(2) 0.60949(2) 0.62347(4) 0.02137(12) Uani d . 1 1
Co Co1 0.71350(6) 0.33825(6) 0.62440(10) 0.01883(17) Uani d P 0.50 1
Na Na1 0.71350(6) 0.33825(6) 0.62440(10) 0.01883(17) Uani d P 0.50 1
Na Na2 0.5000 0.23393(16) 0.7500 0.0245(4) Uani d S 1 2
Na Na3 0.5000 0.0000 0.5000 0.0358(5) Uani d S 1 2
K K4 0.5000 0.48817(18) 0.2500 0.0434(8) Uani d SP 0.402(16) 2
Na Na4 0.5000 0.48817(18) 0.2500 0.0434(8) Uani d SP 0.597(18) 2
O O1 0.6713(2) 0.6703(2) 0.3919(4) 0.0310(6) Uani d . 1 1
O O2 0.7192(2) 0.6791(2) 0.8226(4) 0.0367(7) Uani d . 1 1
O O3 0.5413(2) 0.2891(2) 0.4691(4) 0.0291(6) Uani d . 1 1
O O4 0.6072(3) 0.1336(2) 0.2506(5) 0.0461(8) Uani d . 1 1
O O5 0.8768(2) 0.5878(2) 0.6818(4) 0.0329(6) Uani d . 1 1
O O6 0.6623(3) 0.4960(2) 0.6026(5) 0.0438(8) Uani d . 1 1

loop_
_atom_site_aniso_label
_atom_site_aniso_U_11
_atom_site_aniso_U_22
_atom_site_aniso_U_33
_atom_site_aniso_U_12
_atom_site_aniso_U_13
_atom_site_aniso_U_23
Mo1 0.0371(3) 0.0170(2) 0.0127(2) 0.000 0.00406(17) 0.000
Mo2 0.02105(18) 0.0256(2) 0.01562(17) -0.00171(12) 0.00482(12) 0.00182(11)
Co1 0.0207(3) 0.0214(4) 0.0145(3) 0.0035(3) 0.0068(3) 0.0003(3)
Na1 0.0207(3) 0.0214(4) 0.0145(3) 0.0035(3) 0.0068(3) 0.0003(3)
Na2 0.0237(9) 0.0250(11) 0.0276(10) 0.000 0.0129(8) 0.000
Na3 0.0478(14) 0.0220(11) 0.0246(11) -0.0008(11) -0.0011(10) 0.0008(9)
K4 0.0238(10) 0.0710(17) 0.0308(10) 0.000 0.0051(7) 0.000
Na4 0.0238(10) 0.0710(17) 0.0308(10) 0.000 0.0051(7) 0.000
O1 0.0330(14) 0.0347(16) 0.0204(12) 0.0102(13) 0.0046(11) 0.0015(12)
O2 0.0410(16) 0.0462(18) 0.0242(14) 0.0009(14) 0.0139(12) 0.0005(13)
O3 0.0328(13) 0.0357(15) 0.0189(12) -0.0025(12) 0.0098(10) -0.0051(11)
O4 0.058(2) 0.0285(16) 0.0375(16) 0.0091(15) 0.0012(15) -0.0093(14)
O5 0.0270(14) 0.0289(15) 0.0400(16) 0.0025(12) 0.0096(12) 0.0084(13)
O6 0.0439(18) 0.0396(18) 0.0457(18) -0.0114(15) 0.0145(14) 0.0076(15)

loop_
_atom_type_symbol
_atom_type_description
_atom_type_scat_dispersion_real
_atom_type_scat_dispersion_imag
_atom_type_scat_source
O O 0.0106 0.0060 'International Tables Vol C Tables 4.2.6.8 and 6.1.1.4'
Na Na 0.0362 0.0249 'International Tables Vol C Tables 4.2.6.8 and 6.1.1.4'
Co Co 0.3494 0.9721 'International Tables Vol C Tables 4.2.6.8 and 6.1.1.4'
Mo Mo -1.6832 0.6857 'International Tables Vol C Tables 4.2.6.8 and 6.1.1.4'
K K 0.2009 0.2494 'International Tables Vol C Tables 4.2.6.8 and 6.1.1.4'

loop_
_geom_angle_atom_site_label_1
_geom_angle_atom_site_label_2
_geom_angle_atom_site_label_3
_geom_angle_site_symmetry_1
_geom_angle_site_symmetry_3
_geom_angle
O4 Mo1 O4 2_655 . 102.2(2)
O4 Mo1 O3 2_655 . 109.06(14)
O4 Mo1 O3 . . 112.50(13)
O4 Mo1 O3 2_655 2_655 112.50(13)
O4 Mo1 O3 . 2_655 109.06(14)
O3 Mo1 O3 . 2_655 111.26(18)
O5 Mo2 O1 . . 111.51(13)
O5 Mo2 O6 . . 109.70(15)
O1 Mo2 O6 . . 107.00(15)
O5 Mo2 O2 . . 108.41(14)
O1 Mo2 O2 . . 111.48(13)
O6 Mo2 O2 . . 108.69(15)
O4 Co1 O3 7_656 . 169.69(11)
O4 Co1 O1 7_656 6_566 102.76(12)
O3 Co1 O1 . 6_566 83.96(10)
O4 Co1 O2 7_656 6_565 90.15(12)
O3 Co1 O2 . 6_565 82.34(11)
O1 Co1 O2 6_566 6_565 165.35(11)
O4 Co1 O6 7_656 . 95.65(12)
O3 Co1 O6 . . 92.46(11)
O1 Co1 O6 6_566 . 87.03(12)
O2 Co1 O6 6_565 . 98.70(12)
O4 Co1 O2 7_656 4_646 79.83(11)
O3 Co1 O2 . 4_646 92.45(11)
O1 Co1 O2 6_566 4_646 90.38(11)
O2 Co1 O2 6_565 4_646 85.05(11)
O6 Co1 O2 . 4_646 174.18(11)

loop_
_geom_bond_atom_site_label_1
_geom_bond_atom_site_label_2
_geom_bond_site_symmetry_2
_geom_bond_distance
Mo1 O4 2_655 1.762(3)
Mo1 O4 . 1.762(3)
Mo1 O3 . 1.768(2)
Mo1 O3 2_655 1.768(2)
Mo2 O5 . 1.744(3)
Mo2 O1 . 1.755(3)
Mo2 O6 . 1.764(3)
Mo2 O2 . 1.781(3)
Co1 O4 7_656 2.159(4)
Co1 O3 . 2.166(3)
Co1 O1 6_566 2.188(3)
Co1 O2 6_565 2.211(3)
Co1 O6 . 2.222(3)
Co1 O2 4_646 2.298(3)
Na2 O3 2_656 2.392(3)
Na2 O3 . 2.392(3)
Na2 O1 6_566 2.416(3)
Na2 O1 5_666 2.416(3)
Na2 O5 3_445 2.461(3)
Na2 O5 4_646 2.461(3)
Na3 O5 8_455 2.530(3)
Na3 O5 4_646 2.530(3)
Na3 O4 2_655 2.554(3)
Na3 O4 6_556 2.554(3)
Na3 O5 7_656 2.677(3)
Na3 O5 3_445 2.677(3)
K4 O6 . 2.602(3)
K4 O6 2_655 2.602(3)
K4 O6 6_565 2.675(3)
K4 O6 5_666 2.675(3)
K4 O3 2_655 3.064(3)
K4 O3 . 3.064(3)
K4 O1 . 3.199(4)
K4 O1 2_655 3.199(4)
